data_4108080
loop_
_publ_author_name
'Nicholas A. Piro'
'Christopher C. Cummins'

_publ_contact_author_address
;Department of Chemistry
Massachusetts Institute of Technology
77 Massachusetts Avenue, Room 6-435
Cambridge, MA  02139-4307 (USA)
;
_publ_contact_author_email ccummins@mit.edu
_publ_contact_author_fax 617-258-5700
_publ_contact_author_name 'Christopher C. Cummins'
_publ_contact_author_phone 617-253-5332
_publ_section_title
;
 P2Addition to Terminal Phosphide M\\tbP Triple Bonds: A Rational
 Synthesis of cyclo-P3 Complexes
;
_journal_name_full 'Journal of the American Chemical Society'
_journal_page_first 9524
_journal_page_last 9535
_journal_paper_doi 10.1021/ja802080m
_journal_volume 130
_journal_year 2008
_chemical_formula_sum 'C51 H71 Mo N3 P2'
_chemical_formula_weight 883.99
_chemical_name_common 'AdCP2Mo(N[iPr]Ar)3 (toluene)'
_chemical_name_systematic
;
 ?
;
_space_group_IT_number 15
_symmetry_cell_setting monoclinic
_symmetry_space_group_name_Hall '-C 2yc'
_symmetry_space_group_name_H-M 'C 1 2/c 1'
_atom_sites_solution_hydrogens geom
_atom_sites_solution_primary direct
_atom_sites_solution_secondary difmap
_audit_creation_method SHELXL-97
_cell_angle_alpha 90.00
_cell_angle_beta 93.174(5)
_cell_angle_gamma 90.00
_cell_formula_units_Z 8
_cell_length_a 41.125(11)
_cell_length_b 11.457(3)
_cell_length_c 19.676(5)
_cell_measurement_reflns_used 9817
_cell_measurement_temperature 100(2)
_cell_measurement_theta_max 29.80
_cell_measurement_theta_min 2.25
_cell_volume 9257(4)
_computing_cell_refinement 'SAINT 7.3 (Bruker-AXS, 2006)'
_computing_data_collection 'APEX2 2.1 (Bruker-AXS, 2007)'
_computing_data_reduction 'SAINT 7.3 (Bruker-AXS, 2006)'
_computing_molecular_graphics 'Bruker SHELXTL'
_computing_publication_material 'Bruker SHELXTL'
_computing_structure_refinement 'SHELXL-97 (Sheldrick, 1997)'
_computing_structure_solution 'SHELXS-97 (Sheldrick, 1990)'
_diffrn_ambient_temperature 100(2)
_diffrn_detector_area_resol_mean 8.3
_diffrn_measured_fraction_theta_full 1.000
_diffrn_measured_fraction_theta_max 1.000
_diffrn_measurement_device_type 'Bruker Smart APEX CCD'
_diffrn_measurement_method 'omega and phi scans'
_diffrn_radiation_monochromator graphite
_diffrn_radiation_source 'fine-focus sealed tube'
_diffrn_radiation_type MoK\a
_diffrn_radiation_wavelength 0.71073
_diffrn_reflns_av_R_equivalents 0.0776
_diffrn_reflns_av_sigmaI/netI 0.0408
_diffrn_reflns_limit_h_max 56
_diffrn_reflns_limit_h_min -56
_diffrn_reflns_limit_k_max 15
_diffrn_reflns_limit_k_min -15
_diffrn_reflns_limit_l_max 27
_diffrn_reflns_limit_l_min -27
_diffrn_reflns_number 120360
_diffrn_reflns_theta_full 29.57
_diffrn_reflns_theta_max 29.57
_diffrn_reflns_theta_min 0.99
_diffrn_standards_decay_% 0
_diffrn_standards_interval_count 0
_diffrn_standards_interval_time 0
_diffrn_standards_number 0
_exptl_absorpt_coefficient_mu 0.390
_exptl_absorpt_correction_T_max 0.9439
_exptl_absorpt_correction_T_min 0.8987
_exptl_absorpt_correction_type multi-scan
_exptl_absorpt_process_details 'SADABS (Sheldrick, 2007)'
_exptl_crystal_colour red
_exptl_crystal_density_diffrn 1.269
_exptl_crystal_description block
_exptl_crystal_F_000 3760
_exptl_crystal_size_max 0.28
_exptl_crystal_size_mid 0.22
_exptl_crystal_size_min 0.15
_refine_diff_density_max 0.615
_refine_diff_density_min -0.801
_refine_diff_density_rms 0.078
_refine_ls_extinction_method none
_refine_ls_goodness_of_fit_ref 1.036
_refine_ls_hydrogen_treatment constr
_refine_ls_matrix_type full
_refine_ls_number_parameters 526
_refine_ls_number_reflns 12977
_refine_ls_number_restraints 0
_refine_ls_restrained_S_all 1.036
_refine_ls_R_factor_all 0.0542
_refine_ls_R_factor_gt 0.0365
_refine_ls_shift/su_max 0.002
_refine_ls_shift/su_mean 0.000
_refine_ls_structure_factor_coef Fsqd
_refine_ls_weighting_details 'calc w=1/[\s^2^(Fo^2^)+(0.0283P)^2^+19.2209P] where P=(Fo^2^+2Fc^2^)/3'
_refine_ls_weighting_scheme calc
_refine_ls_wR_factor_gt 0.0796
_refine_ls_wR_factor_ref 0.0890
_reflns_number_gt 10202
_reflns_number_total 12977
_reflns_threshold_expression >2sigma(I)
_cod_data_source_file ja802080m-file007.cif
_cod_data_source_block 08049
_cod_original_cell_volume 9256(4)
_cod_database_code 4108080

loop_
_symmetry_equiv_pos_as_xyz
'x, y, z'
'-x, y, -z+1/2'
'x+1/2, y+1/2, z'
'-x+1/2, y+1/2, -z+1/2'
'-x, -y, -z'
'x, -y, z-1/2'
'-x+1/2, -y+1/2, -z'
'x+1/2, -y+1/2, z-1/2'

loop_
_atom_site_label
_atom_site_type_symbol
_atom_site_fract_x
_atom_site_fract_y
_atom_site_fract_z
_atom_site_U_iso_or_equiv
_atom_site_adp_type
_atom_site_occupancy
_atom_site_symmetry_multiplicity
_atom_site_calc_flag
_atom_site_refinement_flags
Mo1 Mo 0.111486(4) 0.495568(14) 0.362168(8) 0.01258(4) Uani 1 1 d .
N2 N 0.14710(4) 0.53856(14) 0.42952(8) 0.0143(3) Uani 1 1 d .
P2 P 0.099679(12) 0.32497(4) 0.28819(3) 0.01686(10) Uani 1 1 d .
P1 P 0.122882(12) 0.28602(4) 0.38543(3) 0.01619(10) Uani 1 1 d .
N1 N 0.10720(4) 0.59016(14) 0.27802(8) 0.0157(3) Uani 1 1 d .
C32 C 0.05571(5) 0.31841(18) 0.48396(11) 0.0200(4) Uani 1 1 d .
H32 H 0.0712 0.3509 0.5161 0.024 Uiso 1 1 calc R
C42 C 0.19846(5) 0.28134(17) 0.32627(9) 0.0158(4) Uani 1 1 d .
H42A H 0.2032 0.3231 0.3697 0.019 Uiso 1 1 calc R
H42B H 0.1895 0.2037 0.3368 0.019 Uiso 1 1 calc R
N3 N 0.06932(4) 0.47171(14) 0.40351(9) 0.0172(3) Uani 1 1 d .
C41 C 0.16700(5) 0.28374(17) 0.21424(10) 0.0165(4) Uani 1 1 d .
H41A H 0.1580 0.2057 0.2238 0.020 Uiso 1 1 calc R
H41B H 0.1507 0.3263 0.1847 0.020 Uiso 1 1 calc R
C1 C 0.14103(4) 0.36114(16) 0.31681(9) 0.0145(3) Uani 1 1 d .
C27 C 0.13455(5) 0.63445(17) 0.47269(10) 0.0165(4) Uani 1 1 d .
H27 H 0.1145 0.6659 0.4482 0.020 Uiso 1 1 calc R
C29 C 0.15816(5) 0.73698(17) 0.48370(11) 0.0215(4) Uani 1 1 d .
H29A H 0.1772 0.7117 0.5122 0.032 Uiso 1 1 calc R
H29B H 0.1472 0.8009 0.5064 0.032 Uiso 1 1 calc R
H29C H 0.1652 0.7640 0.4396 0.032 Uiso 1 1 calc R
C40 C 0.17306(4) 0.35095(16) 0.28181(9) 0.0138(3) Uani 1 1 d .
C44 C 0.21958(5) 0.45619(18) 0.22873(10) 0.0195(4) Uani 1 1 d .
H44 H 0.2288 0.5349 0.2189 0.023 Uiso 1 1 calc R
C17 C 0.10308(5) 0.56424(18) 0.20386(10) 0.0190(4) Uani 1 1 d .
H17 H 0.1138 0.4873 0.1964 0.023 Uiso 1 1 calc R
C39 C 0.02187(5) 0.5921(2) 0.35539(13) 0.0320(5) Uani 1 1 d .
H39A H 0.0292 0.5728 0.3102 0.048 Uiso 1 1 calc R
H39B H 0.0133 0.6720 0.3551 0.048 Uiso 1 1 calc R
H39C H 0.0047 0.5376 0.3673 0.048 Uiso 1 1 calc R
C31 C 0.05132(5) 0.36922(18) 0.41983(10) 0.0187(4) Uani 1 1 d .
C33 C 0.03784(5) 0.22089(18) 0.50205(11) 0.0215(4) Uani 1 1 d .
C43 C 0.23015(5) 0.26624(17) 0.28902(10) 0.0178(4) Uani 1 1 d .
H43 H 0.2462 0.2211 0.3185 0.021 Uiso 1 1 calc R
C12 C 0.08209(5) 0.78519(19) 0.28988(11) 0.0242(4) Uani 1 1 d .
H12 H 0.0612 0.7521 0.2798 0.029 Uiso 1 1 calc R
C26 C 0.17679(5) 0.39191(17) 0.49963(9) 0.0167(4) Uani 1 1 d .
H26 H 0.1567 0.3549 0.5078 0.020 Uiso 1 1 calc R
C25 C 0.20571(5) 0.34730(18) 0.52996(10) 0.0197(4) Uani 1 1 d .
C19 C 0.11992(5) 0.65385(19) 0.16018(10) 0.0224(4) Uani 1 1 d .
H19A H 0.1092 0.7297 0.1639 0.034 Uiso 1 1 calc R
H19B H 0.1185 0.6284 0.1126 0.034 Uiso 1 1 calc R
H19C H 0.1428 0.6609 0.1761 0.034 Uiso 1 1 calc R
C48 C 0.24419(5) 0.38730(18) 0.27452(11) 0.0212(4) Uani 1 1 d .
H48A H 0.2649 0.3789 0.2517 0.025 Uiso 1 1 calc R
H48B H 0.2487 0.4298 0.3178 0.025 Uiso 1 1 calc R
C36 C 0.02883(5) 0.31926(19) 0.37248(11) 0.0225(4) Uani 1 1 d .
H36 H 0.0259 0.3520 0.3282 0.027 Uiso 1 1 calc R
C22 C 0.20670(5) 0.54314(18) 0.44609(10) 0.0184(4) Uani 1 1 d .
H22 H 0.2071 0.6089 0.4167 0.022 Uiso 1 1 calc R
C16 C 0.13998(5) 0.76273(17) 0.31052(10) 0.0203(4) Uani 1 1 d .
H16 H 0.1587 0.7141 0.3141 0.024 Uiso 1 1 calc R
C47 C 0.18769(5) 0.47078(16) 0.26536(10) 0.0172(4) Uani 1 1 d .
H47A H 0.1718 0.5157 0.2361 0.021 Uiso 1 1 calc R
H47B H 0.1921 0.5151 0.3081 0.021 Uiso 1 1 calc R
C37 C 0.05067(5) 0.58294(18) 0.40796(11) 0.0214(4) Uani 1 1 d .
H37 H 0.0660 0.6475 0.3979 0.026 Uiso 1 1 calc R
C18 C 0.06711(5) 0.5507(2) 0.18063(11) 0.0248(4) Uani 1 1 d .
H18A H 0.0571 0.4906 0.2082 0.037 Uiso 1 1 calc R
H18B H 0.0654 0.5276 0.1326 0.037 Uiso 1 1 calc R
H18C H 0.0558 0.6251 0.1862 0.037 Uiso 1 1 calc R
C13 C 0.08497(6) 0.9052(2) 0.30067(12) 0.0303(5) Uani 1 1 d .
C46 C 0.19860(5) 0.26963(18) 0.17674(10) 0.0194(4) Uani 1 1 d .
H46 H 0.1939 0.2267 0.1331 0.023 Uiso 1 1 calc R
C34 C 0.01540(5) 0.17357(19) 0.45409(11) 0.0235(4) Uani 1 1 d .
H34 H 0.0031 0.1070 0.4658 0.028 Uiso 1 1 calc R
C24 C 0.23490(5) 0.40322(19) 0.51836(11) 0.0220(4) Uani 1 1 d .
H24 H 0.2546 0.3737 0.5391 0.026 Uiso 1 1 calc R
C331 C 0.04182(6) 0.16870(19) 0.57244(12) 0.0275(5) Uani 1 1 d .
H33A H 0.0585 0.2122 0.5995 0.041 Uiso 0.50 1 calc PR
H33B H 0.0485 0.0869 0.5691 0.041 Uiso 0.50 1 calc PR
H33C H 0.0211 0.1731 0.5945 0.041 Uiso 0.50 1 calc PR
H33D H 0.0269 0.1026 0.5759 0.041 Uiso 0.50 1 calc PR
H33E H 0.0369 0.2279 0.6063 0.041 Uiso 0.50 1 calc PR
H33F H 0.0643 0.1417 0.5809 0.041 Uiso 0.50 1 calc PR
C231 C 0.26747(5) 0.5640(2) 0.46568(13) 0.0310(5) Uani 1 1 d .
H23A H 0.2738 0.5494 0.4192 0.046 Uiso 1 1 calc R
H23B H 0.2845 0.5350 0.4982 0.046 Uiso 1 1 calc R
H23C H 0.2646 0.6481 0.4724 0.046 Uiso 1 1 calc R
C35 C 0.01060(5) 0.2217(2) 0.38959(11) 0.0247(4) Uani 1 1 d .
C351 C -0.01386(6) 0.1687(2) 0.33830(13) 0.0377(6) Uani 1 1 d .
H35A H -0.0023 0.1321 0.3016 0.057 Uiso 1 1 calc R
H35B H -0.0283 0.2300 0.3193 0.057 Uiso 1 1 calc R
H35C H -0.0268 0.1098 0.3608 0.057 Uiso 1 1 calc R
C15 C 0.14341(6) 0.88244(19) 0.32202(11) 0.0261(5) Uani 1 1 d .
C38 C 0.03951(5) 0.6046(2) 0.47971(12) 0.0280(5) Uani 1 1 d .
H38A H 0.0244 0.5429 0.4918 0.042 Uiso 1 1 calc R
H38B H 0.0286 0.6804 0.4812 0.042 Uiso 1 1 calc R
H38C H 0.0585 0.6044 0.5122 0.042 Uiso 1 1 calc R
C45 C 0.22334(5) 0.20074(18) 0.22169(10) 0.0205(4) Uani 1 1 d .
H45A H 0.2438 0.1915 0.1980 0.025 Uiso 1 1 calc R
H45B H 0.2146 0.1221 0.2308 0.025 Uiso 1 1 calc R
C49 C 0.21265(5) 0.39017(18) 0.16163(10) 0.0215(4) Uani 1 1 d .
H49A H 0.1969 0.4348 0.1319 0.026 Uiso 1 1 calc R
H49B H 0.2330 0.3814 0.1376 0.026 Uiso 1 1 calc R
C251 C 0.20457(6) 0.2416(2) 0.57545(12) 0.0277(5) Uani 1 1 d .
H25A H 0.2264 0.2076 0.5815 0.042 Uiso 1 1 calc R
H25B H 0.1896 0.1837 0.5545 0.042 Uiso 1 1 calc R
H25C H 0.1970 0.2647 0.6198 0.042 Uiso 1 1 calc R
C21 C 0.17691(4) 0.48953(17) 0.45769(9) 0.0151(3) Uani 1 1 d .
C28 C 0.12438(5) 0.58822(18) 0.54128(10) 0.0206(4) Uani 1 1 d .
H28A H 0.1090 0.5237 0.5337 0.031 Uiso 1 1 calc R
H28B H 0.1140 0.6510 0.5661 0.031 Uiso 1 1 calc R
H28C H 0.1437 0.5603 0.5680 0.031 Uiso 1 1 calc R
C14 C 0.11562(7) 0.9519(2) 0.31622(12) 0.0315(5) Uani 1 1 d .
H14 H 0.1177 1.0337 0.3231 0.038 Uiso 1 1 calc R
C151 C 0.17628(6) 0.9355(2) 0.34021(13) 0.0357(6) Uani 1 1 d .
H15A H 0.1829 0.9843 0.3025 0.054 Uiso 1 1 calc R
H15B H 0.1923 0.8732 0.3487 0.054 Uiso 1 1 calc R
H15C H 0.1750 0.9834 0.3812 0.054 Uiso 1 1 calc R
C11 C 0.10951(5) 0.71299(17) 0.29377(10) 0.0185(4) Uani 1 1 d .
C23 C 0.23586(5) 0.50169(19) 0.47693(10) 0.0214(4) Uani 1 1 d .
C131 C 0.05511(8) 0.9821(2) 0.29632(16) 0.0470(7) Uani 1 1 d .
H13A H 0.0375 0.9423 0.2700 0.071 Uiso 1 1 calc R
H13B H 0.0602 1.0557 0.2739 0.071 Uiso 1 1 calc R
H13C H 0.0482 0.9983 0.3423 0.071 Uiso 1 1 calc R
C3T C -0.09912(7) -0.0090(2) 0.51604(14) 0.0390(6) Uani 1 1 d .
H3T H -0.0977 -0.0467 0.5591 0.047 Uiso 1 1 calc R
C1T C -0.12370(7) 0.0047(2) 0.40325(15) 0.0402(6) Uani 1 1 d .
C5T C -0.08122(7) 0.1351(2) 0.44151(15) 0.0398(6) Uani 1 1 d .
H5T H -0.0675 0.1998 0.4331 0.048 Uiso 1 1 calc R
C2T C -0.12144(6) -0.0491(2) 0.46593(14) 0.0368(6) Uani 1 1 d .
H2T H -0.1351 -0.1135 0.4748 0.044 Uiso 1 1 calc R
C6T C -0.10244(7) 0.0960(2) 0.39032(16) 0.0426(7) Uani 1 1 d .
H6T H -0.1027 0.1308 0.3465 0.051 Uiso 1 1 calc R
C4T C -0.07915(7) 0.0832(2) 0.50494(16) 0.0441(7) Uani 1 1 d .
H4T H -0.0642 0.1109 0.5399 0.053 Uiso 1 1 calc R
C11T C -0.14831(10) -0.0270(3) 0.35226(19) 0.0668(10) Uani 1 1 d .
H11A H -0.1506 -0.1121 0.3511 0.100 Uiso 1 1 calc R
H11B H -0.1420 0.0008 0.3077 0.100 Uiso 1 1 calc R
H11C H -0.1691 0.0086 0.3630 0.100 Uiso 1 1 calc R

loop_
_atom_site_aniso_label
_atom_site_aniso_U_11
_atom_site_aniso_U_22
_atom_site_aniso_U_33
_atom_site_aniso_U_23
_atom_site_aniso_U_13
_atom_site_aniso_U_12
Mo1 0.01165(7) 0.01145(7) 0.01451(7) -0.00052(6) -0.00034(5) 0.00080(6)
N2 0.0148(7) 0.0117(7) 0.0162(7) -0.0014(6) -0.0008(6) 0.0001(6)
P2 0.0151(2) 0.0151(2) 0.0201(2) -0.00299(19) -0.00096(18) -0.00110(18)
P1 0.0173(2) 0.0125(2) 0.0189(2) 0.00101(18) 0.00211(18) 0.00005(18)
N1 0.0175(8) 0.0129(7) 0.0164(8) 0.0005(6) -0.0012(6) 0.0016(6)
C32 0.0166(9) 0.0187(9) 0.0248(10) -0.0045(8) 0.0020(8) 0.0001(7)
C42 0.0174(9) 0.0147(9) 0.0151(8) 0.0024(7) -0.0010(7) 0.0031(7)
N3 0.0136(7) 0.0160(8) 0.0221(8) -0.0028(6) 0.0015(6) -0.0007(6)
C41 0.0155(9) 0.0161(9) 0.0178(9) -0.0016(7) -0.0009(7) 0.0003(7)
C1 0.0148(8) 0.0116(8) 0.0170(9) -0.0010(7) -0.0010(7) 0.0017(7)
C27 0.0159(9) 0.0148(9) 0.0186(9) -0.0013(7) -0.0020(7) 0.0011(7)
C29 0.0248(10) 0.0159(9) 0.0238(10) -0.0040(8) 0.0009(8) -0.0023(8)
C40 0.0137(8) 0.0125(8) 0.0151(8) -0.0008(7) -0.0006(7) 0.0010(7)
C44 0.0179(9) 0.0174(9) 0.0234(10) 0.0031(8) 0.0033(8) -0.0017(8)
C17 0.0208(10) 0.0181(9) 0.0177(9) -0.0009(7) -0.0023(7) 0.0017(8)
C39 0.0189(10) 0.0290(12) 0.0471(15) -0.0038(11) -0.0072(10) 0.0076(9)
C31 0.0124(8) 0.0192(9) 0.0249(10) -0.0057(8) 0.0053(7) 0.0011(7)
C33 0.0204(10) 0.0174(9) 0.0272(10) -0.0043(8) 0.0065(8) 0.0009(8)
C43 0.0156(9) 0.0200(9) 0.0176(9) 0.0010(7) -0.0003(7) 0.0032(7)
C12 0.0275(11) 0.0216(10) 0.0230(10) 0.0003(8) -0.0019(8) 0.0058(9)
C26 0.0169(9) 0.0172(9) 0.0158(9) -0.0023(7) 0.0007(7) 0.0007(7)
C25 0.0214(10) 0.0205(10) 0.0170(9) -0.0016(7) -0.0020(7) 0.0039(8)
C19 0.0269(11) 0.0221(10) 0.0182(10) 0.0009(8) 0.0004(8) 0.0002(8)
C48 0.0158(9) 0.0238(10) 0.0243(10) -0.0007(8) 0.0026(8) -0.0015(8)
C36 0.0174(9) 0.0270(11) 0.0234(10) -0.0051(8) 0.0030(8) -0.0010(8)
C22 0.0189(9) 0.0186(9) 0.0177(9) -0.0020(7) 0.0009(7) -0.0005(7)
C16 0.0262(10) 0.0157(9) 0.0190(9) 0.0010(7) 0.0018(8) 0.0004(8)
C47 0.0159(9) 0.0137(9) 0.0219(9) 0.0018(7) 0.0006(7) 0.0007(7)
C37 0.0146(9) 0.0194(10) 0.0302(11) -0.0024(8) 0.0012(8) 0.0020(8)
C18 0.0250(11) 0.0276(11) 0.0211(10) 0.0005(8) -0.0062(8) 0.0001(9)
C13 0.0421(14) 0.0220(11) 0.0271(11) 0.0030(9) 0.0029(10) 0.0137(10)
C46 0.0203(10) 0.0227(10) 0.0153(9) -0.0031(7) 0.0009(7) 0.0023(8)
C34 0.0192(10) 0.0204(10) 0.0320(11) -0.0062(8) 0.0101(8) -0.0047(8)
C24 0.0162(9) 0.0251(11) 0.0243(10) -0.0042(8) -0.0027(8) 0.0045(8)
C331 0.0317(12) 0.0211(11) 0.0303(12) -0.0013(9) 0.0074(9) -0.0022(9)
C231 0.0170(10) 0.0348(13) 0.0408(13) -0.0009(10) -0.0012(9) -0.0029(9)
C35 0.0170(10) 0.0285(11) 0.0289(11) -0.0114(9) 0.0047(8) -0.0049(8)
C351 0.0296(12) 0.0480(16) 0.0357(13) -0.0121(12) 0.0032(10) -0.0182(11)
C15 0.0385(13) 0.0177(10) 0.0225(10) -0.0003(8) 0.0049(9) -0.0054(9)
C38 0.0228(11) 0.0247(11) 0.0372(13) -0.0075(9) 0.0085(9) 0.0023(9)
C45 0.0186(9) 0.0212(10) 0.0218(10) -0.0012(8) 0.0034(8) 0.0056(8)
C49 0.0201(10) 0.0258(10) 0.0190(10) 0.0046(8) 0.0036(8) 0.0014(8)
C251 0.0266(11) 0.0288(12) 0.0272(11) 0.0072(9) -0.0043(9) 0.0047(9)
C21 0.0149(8) 0.0167(9) 0.0136(8) -0.0032(7) -0.0006(6) 0.0022(7)
C28 0.0220(10) 0.0211(10) 0.0188(9) -0.0010(8) 0.0020(8) 0.0012(8)
C14 0.0512(15) 0.0151(10) 0.0287(12) 0.0000(9) 0.0065(11) 0.0037(10)
C151 0.0436(15) 0.0227(12) 0.0413(14) -0.0023(10) 0.0063(11) -0.0137(10)
C11 0.0264(10) 0.0154(9) 0.0136(9) 0.0019(7) 0.0007(7) 0.0041(8)
C23 0.0162(9) 0.0249(10) 0.0229(9) -0.0051(9) 0.0006(7) -0.0019(8)
C131 0.0538(17) 0.0282(14) 0.0585(18) -0.0001(12) -0.0020(14) 0.0231(12)
C3T 0.0392(14) 0.0381(14) 0.0404(14) -0.0027(12) 0.0094(11) 0.0046(12)
C1T 0.0416(14) 0.0349(14) 0.0444(15) 0.0047(12) 0.0033(12) 0.0044(12)
C5T 0.0427(15) 0.0286(13) 0.0499(16) 0.0019(12) 0.0171(13) 0.0066(11)
C2T 0.0354(14) 0.0304(13) 0.0457(15) 0.0085(11) 0.0105(11) -0.0008(11)
C6T 0.0367(14) 0.0372(15) 0.0548(17) 0.0193(13) 0.0123(13) 0.0089(12)
C4T 0.0490(17) 0.0341(14) 0.0508(17) -0.0051(12) 0.0167(13) 0.0058(12)
C11T 0.085(3) 0.053(2) 0.064(2) 0.0031(17) 0.013(2) -0.0011(19)

loop_
_atom_type_symbol
_atom_type_description
_atom_type_scat_dispersion_real
_atom_type_scat_dispersion_imag
_atom_type_scat_source
C C 0.0033 0.0016 'International Tables Vol C Tables 4.2.6.8 and 6.1.1.4'
H H 0.0000 0.0000 'International Tables Vol C Tables 4.2.6.8 and 6.1.1.4'
N N 0.0061 0.0033 'International Tables Vol C Tables 4.2.6.8 and 6.1.1.4'
P P 0.1023 0.0942 'International Tables Vol C Tables 4.2.6.8 and 6.1.1.4'
Mo Mo -1.6832 0.6857 'International Tables Vol C Tables 4.2.6.8 and 6.1.1.4'

loop_
_geom_angle_atom_site_label_1
_geom_angle_atom_site_label_2
_geom_angle_atom_site_label_3
_geom_angle
N3 Mo1 N1 112.40(7)
N3 Mo1 N2 113.09(7)
N1 Mo1 N2 116.85(7)
N3 Mo1 C1 126.31(7)
N1 Mo1 C1 94.02(7)
N2 Mo1 C1 92.36(7)
N3 Mo1 P2 89.13(5)
N1 Mo1 P2 86.26(5)
N2 Mo1 P2 134.81(5)
C1 Mo1 P2 45.27(5)
N3 Mo1 P1 87.21(5)
N1 Mo1 P1 133.69(5)
N2 Mo1 P1 89.55(5)
C1 Mo1 P1 44.75(5)
P2 Mo1 P1 51.13(2)
C21 N2 C27 112.49(14)
C21 N2 Mo1 138.28(13)
C27 N2 Mo1 107.25(11)
C1 P2 P1 53.41(6)
C1 P2 Mo1 58.97(6)
P1 P2 Mo1 64.79(2)
C1 P1 P2 53.92(6)
C1 P1 Mo1 58.73(6)
P2 P1 Mo1 64.081(19)
C11 N1 C17 114.04(15)
C11 N1 Mo1 110.66(12)
C17 N1 Mo1 135.28(13)
C31 C32 C33 121.52(19)
C43 C42 C40 110.59(15)
C31 N3 C37 114.39(15)
C31 N3 Mo1 132.96(13)
C37 N3 Mo1 111.82(12)
C46 C41 C40 111.41(15)
C40 C1 P1 135.05(14)
C40 C1 P2 131.50(14)
P1 C1 P2 72.66(8)
C40 C1 Mo1 138.88(13)
P1 C1 Mo1 76.53(7)
P2 C1 Mo1 75.76(7)
N2 C27 C28 111.47(16)
N2 C27 C29 114.04(16)
C28 C27 C29 110.05(16)
C1 C40 C47 112.57(15)
C1 C40 C41 108.95(15)
C47 C40 C41 108.04(15)
C1 C40 C42 110.95(15)
C47 C40 C42 108.61(15)
C41 C40 C42 107.55(15)
C49 C44 C48 109.67(17)
C49 C44 C47 109.49(16)
C48 C44 C47 109.38(16)
N1 C17 C19 112.71(16)
N1 C17 C18 111.62(16)
C19 C17 C18 111.13(17)
C32 C31 C36 118.71(19)
C32 C31 N3 120.19(18)
C36 C31 N3 121.10(19)
C34 C33 C32 118.5(2)
C34 C33 C331 120.13(19)
C32 C33 C331 121.32(19)
C45 C43 C48 109.51(16)
C45 C43 C42 110.31(16)
C48 C43 C42 108.89(16)
C13 C12 C11 120.9(2)
C21 C26 C25 121.12(18)
C24 C25 C26 118.91(19)
C24 C25 C251 121.52(18)
C26 C25 C251 119.56(19)
C43 C48 C44 109.32(16)
C35 C36 C31 120.7(2)
C23 C22 C21 121.18(19)
C15 C16 C11 121.3(2)
C44 C47 C40 110.73(15)
N3 C37 C38 111.98(17)
N3 C37 C39 113.55(17)
C38 C37 C39 110.60(18)
C14 C13 C12 118.8(2)
C14 C13 C131 120.9(2)
C12 C13 C131 120.3(2)
C45 C46 C49 109.35(17)
C45 C46 C41 109.22(16)
C49 C46 C41 109.63(16)
C35 C34 C33 121.4(2)
C25 C24 C23 121.44(18)
C34 C35 C36 119.14(19)
C34 C35 C351 120.4(2)
C36 C35 C351 120.4(2)
C14 C15 C16 118.2(2)
C14 C15 C151 120.7(2)
C16 C15 C151 121.1(2)
C46 C45 C43 109.30(16)
C46 C49 C44 109.35(16)
C26 C21 C22 118.78(17)
C26 C21 N2 120.95(17)
C22 C21 N2 120.19(17)
C13 C14 C15 122.0(2)
C12 C11 C16 118.77(19)
C12 C11 N1 121.50(19)
C16 C11 N1 119.67(17)
C24 C23 C22 118.55(19)
C24 C23 C231 121.40(19)
C22 C23 C231 120.1(2)
C4T C3T C2T 121.6(3)
C2T C1T C6T 119.1(3)
C2T C1T C11T 121.6(3)
C6T C1T C11T 119.2(3)
C6T C5T C4T 121.9(3)
C1T C2T C3T 119.8(3)
C5T C6T C1T 119.4(3)
C3T C4T C5T 118.1(3)

loop_
_geom_bond_atom_site_label_1
_geom_bond_atom_site_label_2
_geom_bond_distance
Mo1 N3 1.9749(17)
Mo1 N1 1.9785(16)
Mo1 N2 1.9820(16)
Mo1 C1 2.1830(19)
Mo1 P2 2.4691(7)
Mo1 P1 2.4838(8)
N2 C21 1.432(2)
N2 C27 1.498(2)
P2 C1 1.8098(19)
P2 P1 2.1374(9)
P1 C1 1.798(2)
N1 C11 1.443(2)
N1 C17 1.490(2)
C32 C31 1.392(3)
C32 C33 1.394(3)
C42 C43 1.540(3)
C42 C40 1.546(2)
N3 C31 1.434(3)
N3 C37 1.492(3)
C41 C46 1.538(3)
C41 C40 1.545(3)
C1 C40 1.524(3)
C27 C28 1.529(3)
C27 C29 1.532(3)
C40 C47 1.540(3)
C44 C49 1.534(3)
C44 C48 1.536(3)
C44 C47 1.540(3)
C17 C19 1.529(3)
C17 C18 1.532(3)
C39 C37 1.532(3)
C31 C36 1.399(3)
C33 C34 1.393(3)
C33 C331 1.509(3)
C43 C45 1.535(3)
C43 C48 1.535(3)
C12 C13 1.396(3)
C12 C11 1.397(3)
C26 C21 1.390(3)
C26 C25 1.398(3)
C25 C24 1.391(3)
C25 C251 1.508(3)
C36 C35 1.397(3)
C22 C23 1.397(3)
C22 C21 1.401(3)
C16 C15 1.396(3)
C16 C11 1.399(3)
C37 C38 1.529(3)
C13 C14 1.387(4)
C13 C131 1.510(3)
C46 C45 1.530(3)
C46 C49 1.532(3)
C34 C35 1.388(3)
C24 C23 1.394(3)
C231 C23 1.510(3)
C35 C351 1.512(3)
C15 C14 1.392(3)
C15 C151 1.507(3)
C3T C4T 1.363(4)
C3T C2T 1.388(4)
C1T C2T 1.377(4)
C1T C6T 1.396(4)
C1T C11T 1.432(5)
C5T C6T 1.371(4)
C5T C4T 1.381(4)
